data_4119617
loop_
_publ_author_name
'Yukiko Hayashi'
'Stefano Santoro'
'Yuki Azuma'
'Fahmi Himo'
'Takashi Ohshima'
'Kazushi Mashima'

_publ_section_title
;
 Enzyme-Like Catalysis via Ternary Complex Mechanism: Alkoxy-Bridged
 Dinuclear Cobalt Complex Mediates Chemoselective O-Esterification over
 N-Amidation
;
_journal_name_full 'Journal of the American Chemical Society'
_journal_page_first 6192
_journal_page_last 6199
_journal_paper_doi 10.1021/ja400367h
_journal_volume 135
_journal_year 2013
_chemical_formula_moiety 'C25 H35 Co N2 Na O6'
_chemical_formula_sum 'C25 H35 Co N2 Na O6'
_chemical_formula_weight 541.48
_space_group_IT_number 14
_symmetry_cell_setting monoclinic
_symmetry_Int_Tables_number 14
_symmetry_space_group_name_Hall '-P 2yn'
_symmetry_space_group_name_H-M 'P 1 21/n 1'
_atom_sites_solution_hydrogens geom
_atom_sites_solution_primary direct
_atom_sites_solution_secondary difmap
_cell_angle_alpha 90.0000
_cell_angle_beta 97.303(9)
_cell_angle_gamma 90.0000
_cell_formula_units_Z 4
_cell_length_a 14.077(3)
_cell_length_b 13.289(3)
_cell_length_c 15.271(4)
_cell_measurement_reflns_used 4358
_cell_measurement_temperature 113
_cell_measurement_theta_max 27.26
_cell_measurement_theta_min 3.05
_cell_volume 2833.6(12)
_computing_cell_refinement CrystalClear
_computing_data_collection 'CrystalClear (Rigaku Inc., 2007)'
_computing_data_reduction CrystalClear
_computing_molecular_graphics 'CrystalStructure 4.0'
_computing_publication_material 'CrystalStructure 4.0 (Rigaku, 2010)'
_computing_structure_refinement 'SHELXL97 (Sheldrick, 2008)'
_computing_structure_solution 'SIR92 (Altomare, et al., 1994)'
_diffrn_ambient_temperature 113
_diffrn_detector_area_resol_mean 7.314
_diffrn_measured_fraction_theta_full 0.997
_diffrn_measured_fraction_theta_max 0.997
_diffrn_measurement_device_type 'Rigaku Mercury70'
_diffrn_measurement_method \w
_diffrn_radiation_type 'Mo K\a'
_diffrn_radiation_wavelength 0.71075
_diffrn_reflns_av_R_equivalents 0.1538
_diffrn_reflns_limit_h_max 16
_diffrn_reflns_limit_h_min -16
_diffrn_reflns_limit_k_max 15
_diffrn_reflns_limit_k_min -14
_diffrn_reflns_limit_l_max 17
_diffrn_reflns_limit_l_min -18
_diffrn_reflns_number 21898
_diffrn_reflns_theta_full 25.00
_diffrn_reflns_theta_max 25.00
_diffrn_standards_number 0
_exptl_absorpt_coefficient_mu 0.659
_exptl_absorpt_correction_T_max 0.906
_exptl_absorpt_correction_T_min 0.511
_exptl_absorpt_correction_type multi-scan
_exptl_absorpt_process_details 'REQAB (Rigaku, 1998)'
_exptl_crystal_colour red
_exptl_crystal_density_diffrn 1.269
_exptl_crystal_description block
_exptl_crystal_F_000 1140.00
_exptl_crystal_size_max 0.200
_exptl_crystal_size_mid 0.160
_exptl_crystal_size_min 0.150
_refine_diff_density_max 1.180
_refine_diff_density_min -0.920
_refine_ls_extinction_method none
_refine_ls_goodness_of_fit_ref 1.138
_refine_ls_hydrogen_treatment constr
_refine_ls_number_parameters 316
_refine_ls_number_reflns 4965
_refine_ls_number_restraints 0
_refine_ls_R_factor_gt 0.0945
_refine_ls_shift/su_max 0.000
_refine_ls_structure_factor_coef Fsqd
_refine_ls_weighting_details 'w = 1/[\s^2^(Fo^2^)+(0.1084P)^2^+0.0000P] where P=(Fo^2^+2Fc^2^)/3'
_refine_ls_weighting_scheme calc
_refine_ls_wR_factor_ref 0.2479
_reflns_number_gt 3502
_reflns_number_total 4965
_reflns_threshold_expression F^2^>2.0\s(F^2^)
_cod_data_source_file ja400367h_si_004.cif
_cod_data_source_block azy030-Co2(piv)2(bpy)2(OBn
_cod_original_cell_volume 2833.6(11)
_cod_database_code 4119617

loop_
_symmetry_equiv_pos_site_id
_symmetry_equiv_pos_as_xyz
1 +X,+Y,+Z
2 1/2-X,1/2+Y,1/2-Z
3 -X,-Y,-Z
4 1/2+X,1/2-Y,1/2+Z

loop_
_atom_site_label
_atom_site_type_symbol
_atom_site_fract_x
_atom_site_fract_y
_atom_site_fract_z
_atom_site_U_iso_or_equiv
_atom_site_adp_type
_atom_site_occupancy
_atom_site_symmetry_multiplicity
_atom_site_calc_flag
_atom_site_refinement_flags
Co1 Co 0.04035(6) 0.43554(6) 0.74291(5) 0.0274(3) Uani 1.0 4 d .
Na1 Na -0.05941(19) 0.43344(17) 0.92093(15) 0.0395(7) Uani 1.0 4 d .
O1 O 0.0298(4) 0.5946(4) 0.7151(3) 0.0407(12) Uani 1.0 4 d .
O2 O -0.0698(4) 0.5438(4) 0.8052(3) 0.0539(14) Uani 1.0 4 d .
O3 O 0.1606(4) 0.4559(4) 0.8309(3) 0.0410(12) Uani 1.0 4 d .
O4 O 0.1003(3) 0.4888(4) 0.9573(3) 0.0388(11) Uani 1.0 4 d .
O5 O -0.0033(4) 0.3161(4) 0.8092(3) 0.0568(15) Uani 1.0 4 d .
O6 O -0.1132(3) 0.2660(4) 0.8907(3) 0.0450(12) Uani 1.0 4 d .
N1 N -0.0654(4) 0.4065(4) 0.6321(3) 0.0278(12) Uani 1.0 4 d .
N2 N 0.1222(4) 0.3930(4) 0.6422(3) 0.0260(11) Uani 1.0 4 d .
C1 C -0.1619(5) 0.4128(5) 0.6327(5) 0.0377(16) Uani 1.0 4 d .
C2 C -0.2276(5) 0.3974(5) 0.5576(5) 0.0382(16) Uani 1.0 4 d .
C3 C -0.1928(5) 0.3757(5) 0.4788(5) 0.0381(16) Uani 1.0 4 d .
C4 C -0.0936(4) 0.3686(5) 0.4767(4) 0.0310(15) Uani 1.0 4 d .
C5 C -0.0330(4) 0.3828(5) 0.5548(4) 0.0258(13) Uani 1.0 4 d .
C6 C 0.0749(4) 0.3754(4) 0.5615(4) 0.0237(13) Uani 1.0 4 d .
C7 C 0.1219(4) 0.3503(5) 0.4890(4) 0.0255(13) Uani 1.0 4 d .
C8 C 0.2223(5) 0.3438(5) 0.5014(4) 0.0338(15) Uani 1.0 4 d .
C9 C 0.2707(5) 0.3625(5) 0.5844(4) 0.0323(15) Uani 1.0 4 d .
C10 C 0.2198(5) 0.3877(5) 0.6531(4) 0.0337(15) Uani 1.0 4 d .
C11 C -0.0289(5) 0.6134(5) 0.7684(4) 0.0341(16) Uani 1.0 4 d .
C12 C -0.0523(5) 0.7233(5) 0.7896(4) 0.0309(14) Uani 1.0 4 d .
C13 C -0.1603(5) 0.7454(6) 0.7614(5) 0.058(3) Uani 1.0 4 d .
C14 C -0.0293(5) 0.7368(5) 0.8910(4) 0.0367(16) Uani 1.0 4 d .
C15 C 0.0091(6) 0.7956(5) 0.7405(4) 0.0428(18) Uani 1.0 4 d .
C16 C 0.1697(5) 0.4803(5) 0.9121(4) 0.0300(14) Uani 1.0 4 d .
C17 C 0.2730(5) 0.4986(5) 0.9553(4) 0.0354(16) Uani 1.0 4 d .
C18 C 0.3229(6) 0.5730(7) 0.8985(5) 0.065(3) Uani 1.0 4 d .
C19 C 0.3266(7) 0.3964(7) 0.9605(6) 0.073(3) Uani 1.0 4 d .
C20 C 0.2777(5) 0.5437(6) 1.0490(4) 0.0434(18) Uani 1.0 4 d .
C21 C -0.0551(4) 0.2482(5) 0.8370(4) 0.0275(14) Uani 1.0 4 d .
C22 C -0.0367(5) 0.1406(5) 0.8065(4) 0.0303(14) Uani 1.0 4 d .
C23 C 0.0674(5) 0.1137(6) 0.8405(5) 0.055(2) Uani 1.0 4 d .
C24 C -0.0505(5) 0.1381(6) 0.7040(4) 0.0429(18) Uani 1.0 4 d .
C25 C -0.1058(6) 0.0664(5) 0.8433(6) 0.056(3) Uani 1.0 4 d .
H1 H -0.1855 0.4285 0.6866 0.0453 Uiso 1.0 4 calc R
H2 H -0.2945 0.4015 0.5604 0.0458 Uiso 1.0 4 calc R
H3 H -0.2359 0.3658 0.4264 0.0457 Uiso 1.0 4 calc R
H4 H -0.0685 0.3543 0.4231 0.0372 Uiso 1.0 4 calc R
H7 H 0.0867 0.3379 0.4327 0.0306 Uiso 1.0 4 calc R
H8 H 0.2564 0.3268 0.4536 0.0406 Uiso 1.0 4 calc R
H9 H 0.3386 0.3580 0.5942 0.0387 Uiso 1.0 4 calc R
H10 H 0.2539 0.4017 0.7095 0.0404 Uiso 1.0 4 calc R
H13A H -0.1991 0.7002 0.7932 0.0702 Uiso 1.0 4 calc R
H13B H -0.1758 0.7345 0.6977 0.0702 Uiso 1.0 4 calc R
H13C H -0.1742 0.8154 0.7755 0.0702 Uiso 1.0 4 calc R
H14A H -0.0680 0.6897 0.9210 0.0441 Uiso 1.0 4 calc R
H14B H -0.0442 0.8060 0.9070 0.0441 Uiso 1.0 4 calc R
H14C H 0.0388 0.7234 0.9092 0.0441 Uiso 1.0 4 calc R
H15A H -0.0074 0.7869 0.6766 0.0514 Uiso 1.0 4 calc R
H15B H 0.0771 0.7805 0.7571 0.0514 Uiso 1.0 4 calc R
H15C H -0.0038 0.8653 0.7565 0.0514 Uiso 1.0 4 calc R
H18A H 0.2883 0.6371 0.8947 0.0774 Uiso 1.0 4 calc R
H18B H 0.3231 0.5451 0.8391 0.0774 Uiso 1.0 4 calc R
H18C H 0.3890 0.5839 0.9257 0.0774 Uiso 1.0 4 calc R
H19A H 0.3255 0.3685 0.9009 0.0880 Uiso 1.0 4 calc R
H19B H 0.2951 0.3495 0.9970 0.0880 Uiso 1.0 4 calc R
H19C H 0.3932 0.4066 0.9867 0.0880 Uiso 1.0 4 calc R
H20A H 0.2474 0.4973 1.0869 0.0521 Uiso 1.0 4 calc R
H20B H 0.2440 0.6083 1.0460 0.0521 Uiso 1.0 4 calc R
H20C H 0.3448 0.5540 1.0734 0.0521 Uiso 1.0 4 calc R
H23A H 0.0769 0.1168 0.9051 0.0658 Uiso 1.0 4 calc R
H23B H 0.1106 0.1616 0.8168 0.0658 Uiso 1.0 4 calc R
H23C H 0.0814 0.0455 0.8213 0.0658 Uiso 1.0 4 calc R
H24A H -0.0056 0.1850 0.6817 0.0514 Uiso 1.0 4 calc R
H24B H -0.1163 0.1577 0.6819 0.0514 Uiso 1.0 4 calc R
H24C H -0.0383 0.0698 0.6838 0.0514 Uiso 1.0 4 calc R
H25A H -0.1720 0.0853 0.8221 0.0668 Uiso 1.0 4 calc R
H25B H -0.0959 0.0687 0.9080 0.0668 Uiso 1.0 4 calc R
H25C H -0.0934 -0.0019 0.8234 0.0668 Uiso 1.0 4 calc R

loop_
_atom_site_aniso_label
_atom_site_aniso_U_11
_atom_site_aniso_U_22
_atom_site_aniso_U_33
_atom_site_aniso_U_12
_atom_site_aniso_U_13
_atom_site_aniso_U_23
Co1 0.0293(5) 0.0274(6) 0.0275(5) -0.0006(4) 0.0119(4) -0.0005(4)
Na1 0.0591(18) 0.0312(15) 0.0336(14) -0.0123(13) 0.0268(13) -0.0083(11)
O1 0.050(3) 0.036(3) 0.038(3) 0.010(3) 0.012(3) -0.007(2)
O2 0.083(4) 0.042(3) 0.038(3) -0.025(3) 0.013(3) -0.002(3)
O3 0.044(3) 0.058(4) 0.021(3) 0.006(3) 0.005(2) -0.005(2)
O4 0.043(3) 0.038(3) 0.039(3) -0.007(3) 0.022(3) -0.009(2)
O5 0.091(4) 0.037(3) 0.049(3) -0.028(3) 0.035(3) -0.005(3)
O6 0.043(3) 0.035(3) 0.063(3) -0.005(3) 0.027(3) -0.015(3)
N1 0.026(3) 0.023(3) 0.036(3) -0.000(3) 0.009(3) -0.007(3)
N2 0.026(3) 0.030(3) 0.023(3) 0.004(3) 0.008(2) 0.001(2)
C1 0.032(4) 0.038(5) 0.045(4) -0.004(3) 0.014(3) -0.007(3)
C2 0.019(3) 0.045(4) 0.051(5) -0.004(3) 0.007(3) -0.009(4)
C3 0.032(4) 0.039(5) 0.043(4) -0.001(3) 0.004(3) -0.010(3)
C4 0.028(4) 0.030(4) 0.037(4) 0.008(3) 0.008(3) -0.008(3)
C5 0.027(4) 0.019(4) 0.032(4) 0.001(3) 0.005(3) -0.001(3)
C6 0.026(3) 0.017(4) 0.029(4) 0.006(3) 0.009(3) 0.003(3)
C7 0.031(4) 0.026(4) 0.021(3) 0.003(3) 0.009(3) 0.000(3)
C8 0.033(4) 0.038(4) 0.034(4) 0.004(3) 0.017(3) -0.002(3)
C9 0.022(3) 0.039(4) 0.037(4) 0.005(3) 0.011(3) 0.001(3)
C10 0.029(4) 0.041(4) 0.030(4) 0.012(3) -0.000(3) -0.004(3)
C11 0.047(4) 0.028(4) 0.026(4) -0.006(3) -0.000(3) -0.002(3)
C12 0.031(4) 0.032(4) 0.030(4) -0.001(3) 0.006(3) -0.006(3)
C13 0.048(5) 0.071(6) 0.053(5) 0.021(5) -0.005(4) -0.025(4)
C14 0.039(4) 0.040(4) 0.030(4) 0.001(4) 0.000(3) -0.004(3)
C15 0.068(5) 0.019(4) 0.044(4) -0.009(4) 0.018(4) -0.004(3)
C16 0.039(4) 0.025(4) 0.027(4) 0.005(3) 0.006(3) 0.005(3)
C17 0.037(4) 0.041(5) 0.028(4) 0.006(3) 0.003(3) -0.006(3)
C18 0.058(5) 0.094(7) 0.046(5) -0.025(5) 0.024(4) -0.021(5)
C19 0.077(7) 0.076(7) 0.059(6) 0.047(5) -0.019(5) -0.023(5)
C20 0.040(4) 0.052(5) 0.039(4) 0.013(4) 0.007(4) -0.006(4)
C21 0.030(4) 0.026(4) 0.026(4) -0.007(3) 0.002(3) -0.000(3)
C22 0.030(4) 0.027(4) 0.035(4) -0.001(3) 0.009(3) 0.003(3)
C23 0.036(4) 0.064(6) 0.064(5) 0.022(4) 0.005(4) 0.003(4)
C24 0.041(4) 0.044(5) 0.044(5) 0.005(4) 0.007(4) -0.013(4)
C25 0.064(5) 0.027(4) 0.085(6) -0.001(4) 0.043(5) 0.001(4)

loop_
_atom_type_symbol
_atom_type_description
_atom_type_scat_dispersion_real
_atom_type_scat_dispersion_imag
_atom_type_scat_source
C C 0.0033 0.0016
;
International Tables for Crystallography
(1992, Vol. C, Tables 4.2.6.8 and 6.1.1.4)
;
H H 0.0000 0.0000
;
International Tables for Crystallography
(1992, Vol. C, Table 6.1.1.4)
;
Co Co 0.3494 0.9721
;
International Tables for Crystallography
(1992, Vol. C, Tables 4.2.6.8 and 6.1.1.4)
;
N N 0.0061 0.0033
;
International Tables for Crystallography
(1992, Vol. C, Tables 4.2.6.8 and 6.1.1.4)
;
O O 0.0106 0.0060
;
International Tables for Crystallography
(1992, Vol. C, Tables 4.2.6.8 and 6.1.1.4)
;
Na Na 0.0362 0.0249
;
International Tables for Crystallography
(1992, Vol. C, Tables 4.2.6.8 and 6.1.1.4)
;

loop_
_geom_angle_atom_site_label_1
_geom_angle_atom_site_label_2
_geom_angle_atom_site_label_3
_geom_angle
_geom_angle_publ_flag
_geom_angle_site_symmetry_1
_geom_angle_site_symmetry_3
O1 Co1 O3 91.74(18) yes . .
O1 Co1 O5 148.3(2) yes . .
O1 Co1 N1 89.86(17) yes . .
O1 Co1 N2 98.55(19) yes . .
O3 Co1 O5 93.09(19) yes . .
O3 Co1 N1 168.23(19) yes . .
O3 Co1 N2 91.78(18) yes . .
O5 Co1 N1 91.65(19) yes . .
O5 Co1 N2 112.6(2) yes . .
N1 Co1 N2 76.46(18) yes . .
Na1 Na1 O2 101.55(15) yes 3_567 .
Na1 Na1 O4 43.75(12) yes 3_567 .
Na1 Na1 O4 46.18(13) yes 3_567 3_567
Na1 Na1 O5 131.37(16) yes 3_567 .
Na1 Na1 O6 140.28(14) yes 3_567 .
Na1 Na1 C21 141.18(15) yes 3_567 .
O2 Na1 O4 87.01(19) yes . .
O2 Na1 O4 110.12(19) yes . 3_567
O2 Na1 O5 82.39(18) yes . .
O2 Na1 O6 117.53(19) yes . .
O2 Na1 C21 102.37(19) yes . .
O4 Na1 O4 89.93(17) yes . 3_567
O4 Na1 O5 88.90(18) yes . .
O4 Na1 O6 127.38(19) yes . .
O4 Na1 C21 107.93(19) yes . .
O4 Na1 O5 167.35(18) yes 3_567 .
O4 Na1 O6 118.61(19) yes 3_567 .
O4 Na1 C21 143.7(2) yes 3_567 .
O5 Na1 O6 53.61(17) yes . .
O5 Na1 C21 27.10(17) yes . .
O6 Na1 C21 26.67(17) yes . .
Co1 O1 C11 95.8(4) yes . .
Na1 O2 C11 145.8(5) yes . .
Co1 O3 C16 130.4(5) yes . .
Na1 O4 Na1 90.07(18) yes . 3_567
Na1 O4 C16 128.2(4) yes . .
Na1 O4 C16 141.2(4) yes 3_567 .
Co1 O5 Na1 89.71(18) yes . .
Co1 O5 C21 162.3(5) yes . .
Na1 O5 C21 88.3(4) yes . .
Na1 O6 C21 94.9(4) yes . .
Co1 N1 C1 125.3(4) yes . .
Co1 N1 C5 116.9(4) yes . .
C1 N1 C5 117.8(5) yes . .
Co1 N2 C6 117.5(4) yes . .
Co1 N2 C10 124.0(4) yes . .
C6 N2 C10 118.4(5) yes . .
N1 C1 C2 123.0(6) yes . .
C1 C2 C3 118.3(6) yes . .
C2 C3 C4 119.8(6) yes . .
C3 C4 C5 118.3(6) yes . .
N1 C5 C4 122.8(6) yes . .
N1 C5 C6 113.7(5) yes . .
C4 C5 C6 123.4(6) yes . .
N2 C6 C5 115.2(5) yes . .
N2 C6 C7 122.5(5) yes . .
C5 C6 C7 122.2(5) yes . .
C6 C7 C8 118.4(5) yes . .
C7 C8 C9 118.9(6) yes . .
C8 C9 C10 119.7(6) yes . .
N2 C10 C9 122.1(5) yes . .
O1 C11 O2 121.2(6) yes . .
O1 C11 C12 120.0(6) yes . .
O2 C11 C12 118.8(6) yes . .
C11 C12 C13 110.4(6) yes . .
C11 C12 C14 107.3(5) yes . .
C11 C12 C15 109.9(6) yes . .
C13 C12 C14 109.1(6) yes . .
C13 C12 C15 109.5(6) yes . .
C14 C12 C15 110.7(5) yes . .
O3 C16 O4 124.3(6) yes . .
O3 C16 C17 115.5(6) yes . .
O4 C16 C17 120.2(5) yes . .
C16 C17 C18 109.5(5) yes . .
C16 C17 C19 108.1(6) yes . .
C16 C17 C20 112.7(6) yes . .
C18 C17 C19 109.7(6) yes . .
C18 C17 C20 107.7(6) yes . .
C19 C17 C20 109.2(6) yes . .
Na1 C21 O5 64.6(4) yes . .
Na1 C21 O6 58.4(3) yes . .
Na1 C21 C22 168.2(4) yes . .
O5 C21 O6 122.4(6) yes . .
O5 C21 C22 115.8(6) yes . .
O6 C21 C22 121.6(6) yes . .
C21 C22 C23 107.8(5) yes . .
C21 C22 C24 108.8(5) yes . .
C21 C22 C25 110.3(6) yes . .
C23 C22 C24 109.1(6) yes . .
C23 C22 C25 110.3(6) yes . .
C24 C22 C25 110.5(6) yes . .
N1 C1 H1 118.508 no . .
C2 C1 H1 118.499 no . .
C1 C2 H2 120.875 no . .
C3 C2 H2 120.862 no . .
C2 C3 H3 120.098 no . .
C4 C3 H3 120.100 no . .
C3 C4 H4 120.847 no . .
C5 C4 H4 120.838 no . .
C6 C7 H7 120.809 no . .
C8 C7 H7 120.791 no . .
C7 C8 H8 120.542 no . .
C9 C8 H8 120.541 no . .
C8 C9 H9 120.151 no . .
C10 C9 H9 120.160 no . .
N2 C10 H10 118.981 no . .
C9 C10 H10 118.963 no . .
C12 C13 H13A 109.472 no . .
C12 C13 H13B 109.470 no . .
C12 C13 H13C 109.471 no . .
H13A C13 H13B 109.475 no . .
H13A C13 H13C 109.473 no . .
H13B C13 H13C 109.466 no . .
C12 C14 H14A 109.473 no . .
C12 C14 H14B 109.472 no . .
C12 C14 H14C 109.478 no . .
H14A C14 H14B 109.472 no . .
H14A C14 H14C 109.470 no . .
H14B C14 H14C 109.462 no . .
C12 C15 H15A 109.469 no . .
C12 C15 H15B 109.475 no . .
C12 C15 H15C 109.477 no . .
H15A C15 H15B 109.468 no . .
H15A C15 H15C 109.467 no . .
H15B C15 H15C 109.472 no . .
C17 C18 H18A 109.468 no . .
C17 C18 H18B 109.473 no . .
C17 C18 H18C 109.462 no . .
H18A C18 H18B 109.473 no . .
H18A C18 H18C 109.474 no . .
H18B C18 H18C 109.478 no . .
C17 C19 H19A 109.473 no . .
C17 C19 H19B 109.468 no . .
C17 C19 H19C 109.474 no . .
H19A C19 H19B 109.468 no . .
H19A C19 H19C 109.468 no . .
H19B C19 H19C 109.477 no . .
C17 C20 H20A 109.474 no . .
C17 C20 H20B 109.469 no . .
C17 C20 H20C 109.472 no . .
H20A C20 H20B 109.472 no . .
H20A C20 H20C 109.475 no . .
H20B C20 H20C 109.465 no . .
C22 C23 H23A 109.469 no . .
C22 C23 H23B 109.472 no . .
C22 C23 H23C 109.469 no . .
H23A C23 H23B 109.476 no . .
H23A C23 H23C 109.475 no . .
H23B C23 H23C 109.468 no . .
C22 C24 H24A 109.466 no . .
C22 C24 H24B 109.466 no . .
C22 C24 H24C 109.472 no . .
H24A C24 H24B 109.470 no . .
H24A C24 H24C 109.478 no . .
H24B C24 H24C 109.477 no . .
C22 C25 H25A 109.469 no . .
C22 C25 H25B 109.466 no . .
C22 C25 H25C 109.472 no . .
H25A C25 H25B 109.476 no . .
H25A C25 H25C 109.475 no . .
H25B C25 H25C 109.469 no . .

loop_
_geom_bond_atom_site_label_1
_geom_bond_atom_site_label_2
_geom_bond_distance
_geom_bond_publ_flag
_geom_bond_site_symmetry_2
Co1 O1 2.158(5) yes .
Co1 O3 2.042(4) yes .
Co1 O5 2.020(5) yes .
Co1 N1 2.142(5) yes .
Co1 N2 2.113(5) yes .
Na1 Na1 3.276(4) yes 3_567
Na1 O2 2.287(5) yes .
Na1 O4 2.364(5) yes .
Na1 O4 2.266(5) yes 3_567
Na1 O5 2.511(6) yes .
Na1 O6 2.376(5) yes .
Na1 C21 2.779(7) yes .
O1 C11 1.258(9) yes .
O2 C11 1.259(9) yes .
O3 C16 1.272(7) yes .
O4 C16 1.271(8) yes .
O5 C21 1.267(8) yes .
O6 C21 1.252(8) yes .
N1 C1 1.361(8) yes .
N1 C5 1.356(8) yes .
N2 C6 1.345(7) yes .
N2 C10 1.364(8) yes .
C1 C2 1.394(9) yes .
C2 C3 1.386(10) yes .
C3 C4 1.405(9) yes .
C4 C5 1.389(8) yes .
C5 C6 1.513(8) yes .
C6 C7 1.401(9) yes .
C7 C8 1.405(9) yes .
C8 C9 1.382(8) yes .
C9 C10 1.385(9) yes .
C11 C12 1.540(9) yes .
C12 C13 1.555(10) yes .
C12 C14 1.552(8) yes .
C12 C15 1.549(10) yes .
C16 C17 1.537(9) yes .
C17 C18 1.541(11) yes .
C17 C19 1.551(11) yes .
C17 C20 1.545(9) yes .
C21 C22 1.536(9) yes .
C22 C23 1.534(9) yes .
C22 C24 1.553(9) yes .
C22 C25 1.541(10) yes .
C1 H1 0.950 no .
C2 H2 0.950 no .
C3 H3 0.950 no .
C4 H4 0.950 no .
C7 H7 0.950 no .
C8 H8 0.950 no .
C9 H9 0.950 no .
C10 H10 0.950 no .
C13 H13A 0.980 no .
C13 H13B 0.980 no .
C13 H13C 0.980 no .
C14 H14A 0.980 no .
C14 H14B 0.980 no .
C14 H14C 0.980 no .
C15 H15A 0.980 no .
C15 H15B 0.980 no .
C15 H15C 0.980 no .
C18 H18A 0.980 no .
C18 H18B 0.980 no .
C18 H18C 0.980 no .
C19 H19A 0.980 no .
C19 H19B 0.980 no .
C19 H19C 0.980 no .
C20 H20A 0.980 no .
C20 H20B 0.980 no .
C20 H20C 0.980 no .
C23 H23A 0.980 no .
C23 H23B 0.980 no .
C23 H23C 0.980 no .
C24 H24A 0.980 no .
C24 H24B 0.980 no .
C24 H24C 0.980 no .
C25 H25A 0.980 no .
C25 H25B 0.980 no .
C25 H25C 0.980 no .

loop_
_geom_contact_atom_site_label_1
_geom_contact_atom_site_label_2
_geom_contact_distance
_geom_contact_publ_flag
_geom_contact_site_symmetry_2
Co1 O2 2.399(6) no .
Co1 O4 3.351(4) no .
Na1 O3 3.558(6) no .
Na1 C20 3.179(8) no 3_567
O1 C13 3.487(9) no .
O1 C14 3.472(8) no .
O1 C15 2.721(8) no .
O2 O3 3.424(7) no .
O2 N1 3.218(7) no .
O2 C1 3.283(8) no .
O2 C13 3.005(10) no .
O2 C14 2.905(8) no .
O3 C10 3.077(8) no .
O3 C11 3.430(8) no .
O3 C18 2.846(9) no .
O3 C19 2.970(9) no .
O4 C18 3.548(10) no .
O4 C19 3.408(10) no .
O4 C20 2.800(8) no .
O5 C1 3.517(8) no .
O5 C16 3.491(8) no .
O5 C23 2.887(10) no .
O5 C24 2.890(8) no .
O6 C23 3.413(9) no .
O6 C24 3.527(8) no .
O6 C25 2.755(9) no .
N1 C3 2.792(8) no .
N1 C11 3.448(8) no .
N2 C8 2.794(8) no .
C1 C4 2.744(10) no .
C2 C5 2.752(9) no .
C4 C7 3.025(9) no .
C6 C9 2.739(8) no .
C7 C10 2.747(8) no .
O1 C4 3.207(8) no 3_566
O6 C8 3.368(8) no 4_455
C2 C8 3.559(9) no 3_566
C4 O1 3.207(8) no 3_566
C4 C6 3.468(8) no 3_566
C6 C4 3.468(8) no 3_566
C8 O6 3.368(8) no 4_554
C8 C2 3.559(9) no 3_566
Co1 H1 3.1869 no .
Co1 H10 3.1449 no .
Co1 H24A 3.4961 no .
Na1 H14A 3.4082 no .
Na1 H14A 3.2596 no 3_567
Na1 H14C 3.3118 no 3_567
Na1 H20A 2.7903 no 3_567
Na1 H20B 2.7649 no 3_567
O1 H13B 3.4217 no .
O1 H14C 3.4114 no .
O1 H15A 2.6587 no .
O1 H15B 2.6176 no .
O2 H1 2.7424 no .
O2 H13A 2.7530 no .
O2 H13B 3.2738 no .
O2 H14A 2.6226 no .
O2 H14C 3.1533 no .
O2 H20A 3.2110 no 3_567
O3 H10 2.5101 no .
O3 H18A 3.0877 no .
O3 H18B 2.5650 no .
O3 H19A 2.6920 no .
O3 H19B 3.2857 no .
O4 H14A 3.5664 no .
O4 H14A 3.0837 no 3_567
O4 H14C 3.2939 no .
O4 H18A 3.5280 no .
O4 H19B 3.2997 no .
O4 H20A 2.6790 no .
O4 H20B 2.7841 no .
O5 H1 3.3299 no .
O5 H23A 3.1654 no .
O5 H23B 2.5986 no .
O5 H24A 2.6105 no .
O5 H24B 3.1550 no .
O6 H14C 3.1059 no 3_567
O6 H20B 2.7500 no 3_567
O6 H23A 3.3163 no .
O6 H24B 3.4935 no .
O6 H25A 2.7072 no .
O6 H25B 2.6447 no .
N1 H2 3.2723 no .
N1 H4 3.2620 no .
N1 H24A 3.1278 no .
N1 H24B 3.4866 no .
N2 H7 3.2586 no .
N2 H9 3.2557 no .
N2 H24A 3.3936 no .
C1 H3 3.2499 no .
C1 H24B 3.5143 no .
C2 H4 3.2759 no .
C3 H1 3.2390 no .
C4 H2 3.2786 no .
C4 H7 2.7373 no .
C5 H1 3.1823 no .
C5 H3 3.2604 no .
C5 H7 2.7338 no .
C5 H24A 3.2591 no .
C6 H4 2.7457 no .
C6 H8 3.2749 no .
C6 H10 3.1830 no .
C6 H24A 3.4031 no .
C7 H4 2.7418 no .
C7 H9 3.2637 no .
C8 H10 3.2445 no .
C9 H7 3.2642 no .
C10 H8 3.2546 no .
C11 H1 3.4282 no .
C11 H13A 2.7273 no .
C11 H13B 2.7316 no .
C11 H13C 3.3839 no .
C11 H14A 2.6607 no .
C11 H14B 3.3446 no .
C11 H14C 2.6726 no .
C11 H15A 2.7351 no .
C11 H15B 2.6935 no .
C11 H15C 3.3729 no .
C13 H14A 2.7144 no .
C13 H14B 2.7093 no .
C13 H14C 3.3805 no .
C13 H15A 2.7064 no .
C13 H15B 3.3831 no .
C13 H15C 2.7278 no .
C14 H13A 2.6972 no .
C14 H13B 3.3795 no .
C14 H13C 2.7285 no .
C14 H15A 3.3936 no .
C14 H15B 2.7457 no .
C14 H15C 2.7296 no .
C15 H13A 3.3819 no .
C15 H13B 2.7245 no .
C15 H13C 2.7127 no .
C15 H14A 3.3931 no .
C15 H14B 2.7449 no .
C15 H14C 2.7316 no .
C16 H18A 2.7049 no .
C16 H18B 2.6940 no .
C16 H18C 3.3619 no .
C16 H19A 2.6719 no .
C16 H19B 2.6900 no .
C16 H19C 3.3522 no .
C16 H20A 2.7628 no .
C16 H20B 2.7618 no .
C16 H20C 3.4002 no .
C18 H19A 2.7174 no .
C18 H19B 3.3739 no .
C18 H19C 2.7090 no .
C18 H20A 3.3456 no .
C18 H20B 2.6766 no .
C18 H20C 2.6615 no .
C19 H18A 3.3759 no .
C19 H18B 2.7046 no .
C19 H18C 2.7165 no .
C19 H20A 2.7049 no .
C19 H20B 3.3729 no .
C19 H20C 2.7043 no .
C20 H18A 2.6847 no .
C20 H18B 3.3461 no .
C20 H18C 2.6515 no .
C20 H19A 3.3716 no .
C20 H19B 2.7191 no .
C20 H19C 2.6933 no .
C21 H23A 2.6638 no .
C21 H23B 2.6532 no .
C21 H23C 3.3352 no .
C21 H24A 2.6904 no .
C21 H24B 2.6984 no .
C21 H24C 3.3603 no .
C21 H25A 2.7116 no .
C21 H25B 2.7127 no .
C21 H25C 3.3690 no .
C23 H24A 2.6837 no .
C23 H24B 3.3622 no .
C23 H24C 2.7161 no .
C23 H25A 3.3679 no .
C23 H25B 2.7037 no .
C23 H25C 2.7209 no .
C24 H23A 3.3660 no .
C24 H23B 2.6851 no .
C24 H23C 2.7056 no .
C24 H25A 2.7303 no .
C24 H25B 3.3867 no .
C24 H25C 2.7247 no .
C25 H23A 2.7088 no .
C25 H23B 3.3694 no .
C25 H23C 2.7127 no .
C25 H24A 3.3844 no .
C25 H24B 2.7351 no .
C25 H24C 2.7255 no .
H1 H2 2.3347 no .
H2 H3 2.3495 no .
H3 H4 2.3682 no .
H4 H7 2.1830 no .
H7 H8 2.3739 no .
H8 H9 2.3421 no .
H9 H10 2.3223 no .
H10 H18B 2.8307 no .
H10 H19A 3.0012 no .
H13A H14A 2.5137 no .
H13A H14B 2.9643 no .
H13A H14C 3.5972 no .
H13A H20A 3.3202 no 3_567
H13B H15A 2.5302 no .
H13B H15C 3.0223 no .
H13C H14A 3.0182 no .
H13C H14B 2.5416 no .
H13C H15A 2.9735 no .
H13C H15C 2.5406 no .
H14A H20A 3.5349 no 3_567
H14B H15B 3.0431 no .
H14B H15C 2.5613 no .
H14B H23A 3.1356 no 3_567
H14C H15B 2.5644 no .
H14C H15C 2.9993 no .
H18A H20A 3.5825 no .
H18A H20B 2.4991 no .
H18A H20C 2.9589 no .
H18B H19A 2.5278 no .
H18B H19C 2.9781 no .
H18B H20B 3.5809 no .
H18B H20C 3.5538 no .
H18C H19A 3.0084 no .
H18C H19C 2.5315 no .
H18C H20A 3.5501 no .
H18C H20B 2.9326 no .
H18C H20C 2.4475 no .
H19A H20C 3.5924 no .
H19B H20A 2.5345 no .
H19B H20C 3.0039 no .
H19C H20A 2.9667 no .
H19C H20B 3.5915 no .
H19C H20C 2.5063 no .
H23A H24A 3.5787 no .
H23A H25A 3.5964 no .
H23A H25B 2.5212 no .
H23A H25C 3.0057 no .
H23B H24A 2.4834 no .
H23B H24B 3.5732 no .
H23B H24C 2.9870 no .
H23B H25B 3.5972 no .
H23C H24A 2.9692 no .
H23C H24C 2.5402 no .
H23C H25B 2.9859 no .
H23C H25C 2.5439 no .
H24B H25A 2.5602 no .
H24B H25C 3.0153 no .
H24C H25A 3.0092 no .
H24C H25C 2.5439 no .
O1 H4 2.3451 no 3_566
O1 H7 2.7653 no 3_566
O6 H8 2.5027 no 4_455
O6 H13B 3.1304 no 2_446
N1 H7 3.5404 no 3_566
N2 H4 3.5562 no 3_566
C1 H13C 3.1292 no 2_446
C1 H25A 3.4071 no 2_456
C2 H13C 3.2382 no 2_446
C2 H14B 3.5391 no 2_446
C2 H19B 3.4348 no 4_454
C2 H23A 3.3761 no 4_454
C2 H25A 3.5027 no 2_456
C2 H25B 3.4586 no 2_456
C2 H25C 3.5509 no 2_456
C3 H19A 3.4779 no 4_454
C3 H19B 3.0134 no 4_454
C3 H23A 3.2945 no 4_454
C3 H23B 3.5058 no 4_454
C4 H15A 3.5509 no 3_566
C4 H19A 3.4965 no 4_454
C4 H19B 3.3280 no 4_454
C7 H13B 3.2434 no 3_566
C7 H15A 3.3583 no 3_566
C7 H18A 3.4934 no 2_546
C8 H13B 3.2022 no 3_566
C8 H18A 3.1845 no 2_546
C8 H20B 3.2604 no 2_546
C8 H25A 3.4110 no 4_554
C8 H25B 3.2963 no 4_554
C9 H14C 3.2472 no 2_546
C9 H15B 3.2116 no 2_546
C9 H18A 3.1348 no 2_546
C9 H23C 3.4005 no 2_556
C9 H25B 3.5920 no 4_554
C10 H3 3.5112 no 3_566
C10 H15B 3.3292 no 2_546
C10 H18A 3.4069 no 2_546
C10 H23C 3.4792 no 2_556
C11 H4 3.4119 no 3_566
C11 H7 3.1433 no 3_566
C12 H7 3.4648 no 3_566
C13 H1 3.4214 no 2_456
C13 H2 3.5433 no 2_456
C13 H7 3.4443 no 3_566
C13 H8 3.5223 no 3_566
C13 H24B 3.5626 no 2_456
C13 H25A 3.3102 no 2_456
C13 H25C 3.5831 no 1_565
C14 H2 3.4579 no 2_456
C14 H9 3.1137 no 2_556
C15 H4 3.3827 no 3_566
C15 H7 3.3245 no 3_566
C15 H9 3.2072 no 2_556
C15 H19A 3.5073 no 2_556
C15 H25C 3.3749 no 1_565
C18 H24A 3.3362 no 2_556
C18 H24C 3.4275 no 2_556
C19 H24B 3.4506 no 4_555
C20 H24B 3.5691 no 4_555
C20 H24C 3.4443 no 4_555
C21 H8 3.5226 no 4_455
C23 H3 2.9212 no 4_555
C23 H18B 3.4357 no 2_546
C24 H18B 3.5691 no 2_546
C24 H18C 3.2796 no 2_546
C24 H19C 3.3657 no 4_454
C24 H20C 3.4516 no 4_454
C25 H1 3.4438 no 2_446
C25 H2 3.0752 no 2_446
C25 H8 3.0726 no 4_455
C25 H13C 3.5883 no 1_545
C25 H15C 3.3838 no 1_545
H1 C13 3.4214 no 2_446
H1 C25 3.4438 no 2_456
H1 H13A 3.4745 no 2_446
H1 H13C 2.6058 no 2_446
H1 H25A 2.8836 no 2_456
H1 H25C 3.2322 no 2_456
H2 C13 3.5433 no 2_446
H2 C14 3.4579 no 2_446
H2 C25 3.0752 no 2_456
H2 H13A 3.4954 no 2_446
H2 H13C 2.8395 no 2_446
H2 H14A 3.4479 no 2_446
H2 H14B 2.7019 no 2_446
H2 H23A 2.8042 no 4_454
H2 H25A 3.1020 no 2_456
H2 H25B 2.7811 no 2_456
H2 H25C 2.8284 no 2_456
H3 C10 3.5112 no 3_566
H3 C23 2.9212 no 4_454
H3 H19A 3.2683 no 4_454
H3 H19B 3.0697 no 4_454
H3 H23A 2.6230 no 4_454
H3 H23B 2.5859 no 4_454
H3 H23C 3.0872 no 4_454
H4 O1 2.3451 no 3_566
H4 N2 3.5562 no 3_566
H4 C11 3.4119 no 3_566
H4 C15 3.3827 no 3_566
H4 H15A 2.7193 no 3_566
H4 H15B 3.2739 no 3_566
H4 H19A 3.3138 no 4_454
H4 H19B 3.5848 no 4_454
H7 O1 2.7653 no 3_566
H7 N1 3.5404 no 3_566
H7 C11 3.1433 no 3_566
H7 C12 3.4648 no 3_566
H7 C13 3.4443 no 3_566
H7 C15 3.3245 no 3_566
H7 H13B 2.6639 no 3_566
H7 H15A 2.5119 no 3_566
H8 O6 2.5027 no 4_554
H8 C13 3.5223 no 3_566
H8 C21 3.5226 no 4_554
H8 C25 3.0726 no 4_554
H8 H13B 2.5747 no 3_566
H8 H18A 3.5339 no 2_546
H8 H20B 2.9042 no 2_546
H8 H25A 2.6320 no 4_554
H8 H25B 2.6656 no 4_554
H9 C14 3.1137 no 2_546
H9 C15 3.2072 no 2_546
H9 H14B 2.9778 no 2_546
H9 H14C 2.4907 no 2_546
H9 H15B 2.6342 no 2_546
H9 H15C 3.0441 no 2_546
H9 H18A 3.4520 no 2_546
H9 H23C 2.9616 no 2_556
H9 H25B 3.2480 no 4_554
H10 H15B 2.8638 no 2_546
H10 H15C 3.5229 no 2_546
H10 H23C 3.0867 no 2_556
H13A H1 3.4745 no 2_456
H13A H2 3.4954 no 2_456
H13A H24B 2.7338 no 2_456
H13A H25A 2.8126 no 2_456
H13B O6 3.1304 no 2_456
H13B C7 3.2434 no 3_566
H13B C8 3.2022 no 3_566
H13B H7 2.6639 no 3_566
H13B H8 2.5747 no 3_566
H13B H20B 3.2157 no 4_464
H13B H20C 3.4244 no 4_464
H13B H25A 2.9069 no 2_456
H13C C1 3.1292 no 2_456
H13C C2 3.2382 no 2_456
H13C C25 3.5883 no 1_565
H13C H1 2.6058 no 2_456
H13C H2 2.8395 no 2_456
H13C H20C 3.5808 no 4_464
H13C H25C 2.7412 no 1_565
H14A H2 3.4479 no 2_456
H14B C2 3.5391 no 2_456
H14B H2 2.7019 no 2_456
H14B H9 2.9778 no 2_556
H14B H25B 3.5662 no 1_565
H14B H25C 2.8998 no 1_565
H14C C9 3.2472 no 2_556
H14C H9 2.4907 no 2_556
H15A C4 3.5509 no 3_566
H15A C7 3.3583 no 3_566
H15A H4 2.7193 no 3_566
H15A H7 2.5119 no 3_566
H15A H19A 3.1467 no 2_556
H15A H19C 3.5148 no 2_556
H15A H20C 3.2331 no 4_464
H15B C9 3.2116 no 2_556
H15B C10 3.3292 no 2_556
H15B H4 3.2739 no 3_566
H15B H9 2.6342 no 2_556
H15B H10 2.8638 no 2_556
H15B H19A 3.1487 no 2_556
H15C C25 3.3838 no 1_565
H15C H9 3.0441 no 2_556
H15C H10 3.5229 no 2_556
H15C H20C 3.4634 no 4_464
H15C H23C 2.8020 no 1_565
H15C H24C 2.9529 no 1_565
H15C H25C 2.4658 no 1_565
H18A C7 3.4934 no 2_556
H18A C8 3.1845 no 2_556
H18A C9 3.1348 no 2_556
H18A C10 3.4069 no 2_556
H18A H8 3.5339 no 2_556
H18A H9 3.4520 no 2_556
H18A H24A 3.4674 no 2_556
H18B C23 3.4357 no 2_556
H18B C24 3.5691 no 2_556
H18B H23B 3.0830 no 2_556
H18B H23C 2.9404 no 2_556
H18B H24A 3.2188 no 2_556
H18B H24C 3.1107 no 2_556
H18C C24 3.2796 no 2_556
H18C H19C 3.1889 no 3_667
H18C H24A 2.8057 no 2_556
H18C H24C 2.8542 no 2_556
H19A C3 3.4779 no 4_555
H19A C4 3.4965 no 4_555
H19A C15 3.5073 no 2_546
H19A H3 3.2683 no 4_555
H19A H4 3.3138 no 4_555
H19A H15A 3.1467 no 2_546
H19A H15B 3.1487 no 2_546
H19B C2 3.4348 no 4_555
H19B C3 3.0134 no 4_555
H19B C4 3.3280 no 4_555
H19B H3 3.0697 no 4_555
H19B H4 3.5848 no 4_555
H19B H24B 2.9389 no 4_555
H19C C24 3.3657 no 4_555
H19C H15A 3.5148 no 2_546
H19C H18C 3.1889 no 3_667
H19C H24A 3.3622 no 4_555
H19C H24B 3.1202 no 4_555
H19C H24C 3.0581 no 4_555
H20A H24B 3.0530 no 4_555
H20A H24C 3.3085 no 4_555
H20B C8 3.2604 no 2_556
H20B H8 2.9042 no 2_556
H20B H13B 3.2157 no 4_565
H20C C24 3.4516 no 4_555
H20C H13B 3.4244 no 4_565
H20C H13C 3.5808 no 4_565
H20C H15A 3.2331 no 4_565
H20C H15C 3.4634 no 4_565
H20C H24B 3.2751 no 4_555
H20C H24C 2.7474 no 4_555
H23A C2 3.3761 no 4_555
H23A C3 3.2945 no 4_555
H23A H2 2.8042 no 4_555
H23A H3 2.6230 no 4_555
H23B C3 3.5058 no 4_555
H23B H3 2.5859 no 4_555
H23B H18B 3.0830 no 2_546
H23C C9 3.4005 no 2_546
H23C C10 3.4792 no 2_546
H23C H3 3.0872 no 4_555
H23C H9 2.9616 no 2_546
H23C H10 3.0867 no 2_546
H23C H15C 2.8020 no 1_545
H23C H18B 2.9404 no 2_546
H24A C18 3.3362 no 2_546
H24A H18A 3.4674 no 2_546
H24A H18B 3.2188 no 2_546
H24A H18C 2.8057 no 2_546
H24A H19C 3.3622 no 4_454
H24B C13 3.5626 no 2_446
H24B C19 3.4506 no 4_454
H24B C20 3.5691 no 4_454
H24B H13A 2.7338 no 2_446
H24B H19B 2.9389 no 4_454
H24B H19C 3.1202 no 4_454
H24B H20A 3.0530 no 4_454
H24B H20C 3.2751 no 4_454
H24C C18 3.4275 no 2_546
H24C C20 3.4443 no 4_454
H24C H15C 2.9529 no 1_545
H24C H18B 3.1107 no 2_546
H24C H18C 2.8542 no 2_546
H24C H19C 3.0581 no 4_454
H24C H20A 3.3085 no 4_454
H24C H20C 2.7474 no 4_454
H25A C1 3.4071 no 2_446
H25A C2 3.5027 no 2_446
H25A C8 3.4110 no 4_455
H25A C13 3.3102 no 2_446
H25A H1 2.8836 no 2_446
H25A H2 3.1020 no 2_446
H25A H8 2.6320 no 4_455
H25A H13A 2.8126 no 2_446
H25A H13B 2.9069 no 2_446
H25B C2 3.4586 no 2_446
H25B C8 3.2963 no 4_455
H25B C9 3.5920 no 4_455
H25B H2 2.7811 no 2_446
H25B H8 2.6656 no 4_455
H25B H9 3.2480 no 4_455
H25B H14B 3.5662 no 1_545
H25C C2 3.5509 no 2_446
H25C C13 3.5831 no 1_545
H25C C15 3.3749 no 1_545
H25C H1 3.2322 no 2_446
H25C H2 2.8284 no 2_446
H25C H13C 2.7412 no 1_545
H25C H14B 2.8998 no 1_545
H25C H15C 2.4658 no 1_545

loop_
_geom_torsion_atom_site_label_1
_geom_torsion_atom_site_label_2
_geom_torsion_atom_site_label_3
_geom_torsion_atom_site_label_4
_geom_torsion
_geom_torsion_publ_flag
_geom_torsion_site_symmetry_1
_geom_torsion_site_symmetry_3
_geom_torsion_site_symmetry_4
O1 Co1 O3 C16 83.9(4) no . . .
O3 Co1 O1 C11 -95.9(3) no . . .
O1 Co1 O5 Na1 -21.3(4) no . . .
O5 Co1 O1 C11 2.8(5) no . . .
O1 Co1 N1 C1 -82.8(4) no . . .
O1 Co1 N1 C5 95.1(3) no . . .
N1 Co1 O1 C11 95.7(3) no . . .
O1 Co1 N2 C6 -84.0(4) no . . .
O1 Co1 N2 C10 92.4(4) no . . .
N2 Co1 O1 C11 172.0(3) no . . .
O3 Co1 O5 Na1 77.08(18) no . . .
O5 Co1 O3 C16 -64.8(4) no . . .
O3 Co1 N2 C6 -176.0(4) no . . .
O3 Co1 N2 C10 0.4(4) no . . .
N2 Co1 O3 C16 -177.5(4) no . . .
O5 Co1 N1 C1 65.5(4) no . . .
O5 Co1 N1 C5 -116.6(4) no . . .
N1 Co1 O5 Na1 -113.69(18) no . . .
O5 Co1 N2 C6 89.9(4) no . . .
O5 Co1 N2 C10 -93.7(4) no . . .
N2 Co1 O5 Na1 170.30(15) no . . .
N1 Co1 N2 C6 3.8(3) no . . .
N1 Co1 N2 C10 -179.8(4) no . . .
N2 Co1 N1 C1 178.3(4) no . . .
N2 Co1 N1 C5 -3.7(3) no . . .
Na1 Na1 O2 C11 34.4(7) no 3_567 . .
O2 Na1 Na1 O2 180(179098) no . 3_567 3_567
O2 Na1 Na1 O4 106.89(18) no . 3_567 3_567
O2 Na1 Na1 O4 -73.11(17) no . 3_567 .
O2 Na1 Na1 O5 90.0(2) no . 3_567 3_567
O2 Na1 Na1 O6 10.2(3) no . 3_567 3_567
O2 Na1 Na1 C21 52.9(3) no . 3_567 3_567
Na1 Na1 O4 Na1 0.00(6) no 3_567 . 3_567
Na1 Na1 O4 C16 -173.5(5) no 3_567 . .
O4 Na1 Na1 O2 -106.89(18) no . 3_567 3_567
O4 Na1 Na1 O4 180(178228) no . 3_567 3_567
O4 Na1 Na1 O4 0.00(15) no . 3_567 .
O4 Na1 Na1 O5 163.1(2) no . 3_567 3_567
O4 Na1 Na1 O6 83.3(3) no . 3_567 3_567
O4 Na1 Na1 C21 126.0(3) no . 3_567 3_567
Na1 Na1 O4 Na1 0.00(6) no 3_567 3_567 3_567
Na1 Na1 O4 C16 -171.8(6) no 3_567 3_567 3_567
O4 Na1 Na1 O2 73.11(17) no 3_567 3_567 3_567
O4 Na1 Na1 O4 0.00(15) no 3_567 3_567 3_567
O4 Na1 Na1 O4 -180(156879) no 3_567 3_567 .
O4 Na1 Na1 O5 -16.89(18) no 3_567 3_567 3_567
O4 Na1 Na1 O6 -96.7(3) no 3_567 3_567 3_567
O4 Na1 Na1 C21 -54.0(2) no 3_567 3_567 3_567
Na1 Na1 O5 Co1 -73.7(2) no 3_567 . .
Na1 Na1 O5 C21 123.9(3) no 3_567 . .
O5 Na1 Na1 O2 -90.0(2) no . 3_567 3_567
O5 Na1 Na1 O4 -163.1(2) no . 3_567 3_567
O5 Na1 Na1 O4 16.89(18) no . 3_567 .
O5 Na1 Na1 O5 180(149129) no . 3_567 3_567
O5 Na1 Na1 O6 100.2(3) no . 3_567 3_567
O5 Na1 Na1 C21 142.9(2) no . 3_567 3_567
Na1 Na1 O6 C21 -108.7(3) no 3_567 . .
O6 Na1 Na1 O2 -10.2(3) no . 3_567 3_567
O6 Na1 Na1 O4 -83.3(3) no . 3_567 3_567
O6 Na1 Na1 O4 96.7(3) no . 3_567 .
O6 Na1 Na1 O5 -100.2(3) no . 3_567 3_567
O6 Na1 Na1 O6 180(190664) no . 3_567 3_567
O6 Na1 Na1 C21 -137.3(3) no . 3_567 3_567
Na1 Na1 C21 O5 -83.4(3) no 3_567 . .
Na1 Na1 C21 O6 105.0(3) no 3_567 . .
C21 Na1 Na1 O2 -52.9(3) no . 3_567 3_567
C21 Na1 Na1 O4 -126.0(3) no . 3_567 3_567
C21 Na1 Na1 O4 54.0(3) no . 3_567 .
C21 Na1 Na1 O5 -142.9(3) no . 3_567 3_567
C21 Na1 Na1 O6 137.3(3) no . 3_567 3_567
C21 Na1 Na1 C21 180(164973) no . 3_567 3_567
O2 Na1 O4 Na1 110.16(18) no . . 3_567
O2 Na1 O4 C16 -63.3(4) no . . .
O4 Na1 O2 C11 -7.1(6) no . . .
O2 Na1 O4 Na1 -86.8(2) no . 3_567 3_567
O2 Na1 O4 C16 101.4(5) no . 3_567 3_567
O4 Na1 O2 C11 81.7(7) no 3_567 . .
O2 Na1 O5 Co1 25.0(2) no . . .
O2 Na1 O5 C21 -137.4(3) no . . .
O5 Na1 O2 C11 -96.4(7) no . . .
O2 Na1 O6 C21 60.0(3) no . . .
O6 Na1 O2 C11 -138.3(6) no . . .
O2 Na1 C21 O5 43.4(3) no . . .
O2 Na1 C21 O6 -128.1(3) no . . .
C21 Na1 O2 C11 -114.8(6) no . . .
O4 Na1 O4 Na1 -0.00(16) no . 3_567 3_567
O4 Na1 O4 C16 -171.8(5) no . 3_567 3_567
O4 Na1 O4 Na1 0.00(16) no 3_567 . 3_567
O4 Na1 O4 C16 -173.5(4) no 3_567 . .
O4 Na1 O5 Co1 -62.09(18) no . . .
O4 Na1 O5 C21 135.5(3) no . . .
O5 Na1 O4 Na1 -167.41(16) no . . 3_567
O5 Na1 O4 C16 19.1(4) no . . .
O4 Na1 O6 C21 -48.9(3) no . . .
O6 Na1 O4 Na1 -127.0(2) no . . 3_567
O6 Na1 O4 C16 59.5(4) no . . .
O4 Na1 C21 O5 -47.4(3) no . . .
O4 Na1 C21 O6 141.0(3) no . . .
C21 Na1 O4 Na1 -147.80(16) no . . 3_567
C21 Na1 O4 C16 38.7(4) no . . .
O4 Na1 O6 C21 -163.4(2) no 3_567 . .
O6 Na1 O4 Na1 133.70(17) no . 3_567 3_567
O6 Na1 O4 C16 -38.1(5) no . 3_567 3_567
O4 Na1 C21 O5 -163.4(3) no 3_567 . .
O4 Na1 C21 O6 25.1(5) no 3_567 . .
C21 Na1 O4 Na1 121.2(3) no . 3_567 3_567
C21 Na1 O4 C16 -50.6(6) no . 3_567 3_567
O5 Na1 O6 C21 4.77(19) no . . .
O6 Na1 O5 Co1 157.7(3) no . . .
O6 Na1 O5 C21 -4.70(19) no . . .
O5 Na1 C21 O5 0.0(3) no . . .
O5 Na1 C21 O6 -171.6(5) no . . .
C21 Na1 O5 Co1 162.4(5) no . . .
C21 Na1 O5 C21 -0.0(3) no . . .
O6 Na1 C21 O5 171.6(5) no . . .
O6 Na1 C21 O6 -0.0(3) no . . .
C21 Na1 O6 C21 0.0(3) no . . .
Co1 O1 C11 O2 -10.5(6) no . . .
Co1 O1 C11 C12 169.8(4) no . . .
Na1 O2 C11 O1 85.4(9) no . . .
Na1 O2 C11 C12 -94.8(9) no . . .
Co1 O3 C16 O4 6.4(9) no . . .
Co1 O3 C16 C17 -174.3(3) no . . .
Na1 O4 C16 O3 13.5(8) no . . .
Na1 O4 C16 C17 -165.8(3) no . . .
Na1 O4 C16 O3 -156.0(4) no 3_567 . .
Na1 O4 C16 C17 24.7(9) no 3_567 . .
Na1 O5 C21 Na1 0.00(6) no . . .
Na1 O5 C21 O6 8.5(5) no . . .
Na1 O5 C21 C22 -166.9(4) no . . .
Na1 O6 C21 Na1 -0.00(6) no . . .
Na1 O6 C21 O5 -9.0(6) no . . .
Na1 O6 C21 C22 166.1(4) no . . .
Co1 N1 C1 C2 177.1(4) no . . .
Co1 N1 C5 C4 -175.7(4) no . . .
Co1 N1 C5 C6 3.2(6) no . . .
C1 N1 C5 C4 2.3(8) no . . .
C1 N1 C5 C6 -178.8(5) no . . .
C5 N1 C1 C2 -0.8(9) no . . .
Co1 N2 C6 C5 -3.3(6) no . . .
Co1 N2 C6 C7 177.7(4) no . . .
Co1 N2 C10 C9 -177.9(4) no . . .
C6 N2 C10 C9 -1.6(8) no . . .
C10 N2 C6 C5 -180.0(5) no . . .
C10 N2 C6 C7 1.1(8) no . . .
N1 C1 C2 C3 -0.8(10) no . . .
C1 C2 C3 C4 0.9(9) no . . .
C2 C3 C4 C5 0.5(9) no . . .
C3 C4 C5 N1 -2.2(9) no . . .
C3 C4 C5 C6 179.0(5) no . . .
N1 C5 C6 N2 0.1(7) no . . .
N1 C5 C6 C7 179.1(5) no . . .
C4 C5 C6 N2 179.0(5) no . . .
C4 C5 C6 C7 -2.0(8) no . . .
N2 C6 C7 C8 -0.3(8) no . . .
C5 C6 C7 C8 -179.2(5) no . . .
C6 C7 C8 C9 -0.1(8) no . . .
C7 C8 C9 C10 -0.4(9) no . . .
C8 C9 C10 N2 1.2(9) no . . .
O1 C11 C12 C13 118.2(6) no . . .
O1 C11 C12 C14 -123.0(6) no . . .
O1 C11 C12 C15 -2.6(7) no . . .
O2 C11 C12 C13 -61.5(7) no . . .
O2 C11 C12 C14 57.3(7) no . . .
O2 C11 C12 C15 177.6(5) no . . .
O3 C16 C17 C18 51.3(7) no . . .
O3 C16 C17 C19 -68.2(6) no . . .
O3 C16 C17 C20 171.1(5) no . . .
O4 C16 C17 C18 -129.4(6) no . . .
O4 C16 C17 C19 111.2(6) no . . .
O4 C16 C17 C20 -9.6(8) no . . .
O5 C21 C22 C23 60.8(6) no . . .
O5 C21 C22 C24 -57.4(6) no . . .
O5 C21 C22 C25 -178.8(4) no . . .
O6 C21 C22 C23 -114.7(6) no . . .
O6 C21 C22 C24 127.1(5) no . . .
O6 C21 C22 C25 5.8(7) no . . .
